data_7249882
loop_
_publ_author_name
'Wu, Guiling'
'Dong, Chuanzong'
'Liu, Pinzhe'
'Zheng, Chunyang'

_publ_section_title
;
 A luminescent coordination polymer constructed from fluorene-based
 bifunctional ligand for the selective detection of tetracyclines and
 2,4,6-trinitrophenol
;
_journal_name_full CrystEngComm
_journal_paper_doi 10.1039/D5CE00044K
_journal_year 2025
_chemical_formula_moiety '1(C21 H20 Br2 O4)'
_chemical_formula_sum 'C21 H20 Br2 O4'
_chemical_formula_weight 496.19
_space_group_crystal_system monoclinic
_space_group_IT_number 15
_space_group_name_Hall '-C 2yc'
_space_group_name_H-M_alt 'C 1 2/c 1'
_atom_sites_solution_hydrogens geom
_atom_sites_solution_primary dual
_audit_creation_date 2024-09-09
_audit_creation_method
;
Olex2 1.5
(compiled 2024.02.16 svn.r378c4104 for OlexSys, GUI svn.r6928)
;
_audit_update_record
;
2025-01-07 deposited with the CCDC.	2025-02-03 downloaded from the CCDC.
;
_cell_angle_alpha 90
_cell_angle_beta 96.6710(10)
_cell_angle_gamma 90
_cell_formula_units_Z 16
_cell_length_a 26.8681(4)
_cell_length_b 9.3502(2)
_cell_length_c 33.4362(5)
_cell_measurement_reflns_used 13165
_cell_measurement_temperature 293(2)
_cell_measurement_theta_max 68.2160
_cell_measurement_theta_min 3.7730
_cell_volume 8343.0(3)
_computing_cell_refinement 'CrysAlisPro 1.171.40.53 (Rigaku OD, 2019)'
_computing_data_collection 'CrysAlisPro 1.171.40.53 (Rigaku OD, 2019)'
_computing_data_reduction 'CrysAlisPro 1.171.40.53 (Rigaku OD, 2019)'
_computing_molecular_graphics 'Olex2 1.5 (Dolomanov et al., 2009)'
_computing_publication_material 'Olex2 1.5 (Dolomanov et al., 2009)'
_computing_structure_refinement 'SHELXL 2018/3 (Sheldrick, 2015)'
_computing_structure_solution 'SHELXT  (Sheldrick, 2015)'
_diffrn_ambient_temperature 293(2)
_diffrn_detector 'CCD plate'
_diffrn_detector_area_resol_mean 10.0000
_diffrn_detector_type HyPix3000
_diffrn_measured_fraction_theta_full 0.982
_diffrn_measured_fraction_theta_max 0.976
_diffrn_measurement_details
;
List of Runs (angles in degrees, time in seconds):

  # Type    Start    End  Width  t~exp~   \w     \q     \k     \f   Frames
#--------------------------------------------------------------------------
  1  \w    -53.00  21.00   0.50    0.34    --  -41.86  32.00 -30.00  148
  2  \w    -51.00  -2.00   0.50    0.34    --  -41.86  33.00 -97.00   98
  3  \w    -63.00 -32.00   0.50    1.38    --  -94.76 117.00-150.00   62
  4  \w    -54.00 -26.00   0.50    0.34    --  -41.86 138.00-120.00   56
  5  \w    -94.00 -63.00   0.50    0.34    --  -41.86 138.00-120.00   62
  6  \w   -108.00 -76.00   0.50    1.38    --  -94.76  33.00 -97.00   64
  7  \w   -125.00-100.00   0.50    1.38    --  -94.76 -33.00-120.00   50
  8  \w   -154.00 -75.00   0.50    1.38    --  -94.76-117.00-180.00  158
  9  \w   -160.00-130.00   0.50    1.38    --  -94.76 -33.00-120.00   60
 10  \w     25.00  78.00   0.50    0.34    --   43.42  77.00   0.00  106
 11  \w     83.00 109.00   0.50    0.34    --   43.42  77.00   0.00   52
 12  \w     26.00 111.00   0.50    1.38    --   96.32 -25.00 -30.00  170
 13  \w     64.00  97.00   0.50    1.38    --   96.32 -33.00 -60.00   66
 14  \w     83.00 141.00   0.50    1.38    --   96.32  33.00 -97.00  116
 15  \w     41.00 108.00   0.50    1.38    --   96.32-117.00   0.00  134
 16  \w     64.00  89.00   0.50    1.38    --   96.32-117.00  30.00   50
 17  \w     33.00 107.00   0.50    1.38    --   96.32 -33.00 104.00  148
 18  \w     82.00 113.00   0.50    1.38    --   96.32-117.00 150.00   62
 19  \w     43.00  69.00   0.50    1.38    --   96.32-117.00 150.00   52
 20  \w     29.00 117.00   0.50    1.38    --   96.32 -59.00 120.00  176
 21  \w      3.00  29.00   0.50    0.34    --   43.42 -33.00 104.00   52
 22  \w    -23.00  25.00   0.50    0.34    --  -41.86  43.00 150.00   96
 23  \w    -63.00 -27.00   0.50    0.34    --  -41.86 -77.00  60.00   72
 24  \w    -55.00 -29.00   0.50    0.34    --  -41.86 -33.00 104.00   52
 25  \w     33.00  59.00   0.50    0.34    --   43.42  33.00 -97.00   52
 26  \w     27.00 109.00   0.50    1.38    --   96.32 -17.00-120.00  164
 27  \w   -108.00 -83.00   0.50    0.34    --  -41.86 -77.00  60.00   50
 28  \w   -146.00 -94.00   0.50    1.38    --  -94.76 -33.00 104.00  104
 29  \w    -79.00 -54.00   0.50    0.34    --  -41.86 -32.00 150.00   50
 30  \w   -115.00 -31.00   0.50    1.38    --  -94.76  59.00  90.00  168
 31  \w     84.00 109.00   0.50    0.34    --   43.42 138.00 120.00   50
;
_diffrn_measurement_device 'four-circle diffractometer'
_diffrn_measurement_device_type 'XtaLAB Synergy, Single source at home/near, HyPix3000'
_diffrn_measurement_method '\w scans'
_diffrn_orient_matrix_type 'CrysAlisPro convention (1999,Acta A55,543-557)'
_diffrn_orient_matrix_UB_11 -0.0510340000
_diffrn_orient_matrix_UB_12 0.0708375000
_diffrn_orient_matrix_UB_13 -0.0132751000
_diffrn_orient_matrix_UB_21 -0.0112705000
_diffrn_orient_matrix_UB_22 0.0032715000
_diffrn_orient_matrix_UB_23 0.0441395000
_diffrn_orient_matrix_UB_31 0.0245601000
_diffrn_orient_matrix_UB_32 0.1486120000
_diffrn_orient_matrix_UB_33 0.0053553000
_diffrn_radiation_monochromator mirror
_diffrn_radiation_probe x-ray
_diffrn_radiation_type 'Cu K\a'
_diffrn_radiation_wavelength 1.54178
_diffrn_reflns_av_R_equivalents 0.0439
_diffrn_reflns_av_unetI/netI 0.0405
_diffrn_reflns_Laue_measured_fraction_full 0.982
_diffrn_reflns_Laue_measured_fraction_max 0.976
_diffrn_reflns_limit_h_max 32
_diffrn_reflns_limit_h_min -31
_diffrn_reflns_limit_k_max 11
_diffrn_reflns_limit_k_min -8
_diffrn_reflns_limit_l_max 39
_diffrn_reflns_limit_l_min -40
_diffrn_reflns_number 21059
_diffrn_reflns_point_group_measured_fraction_full 0.982
_diffrn_reflns_point_group_measured_fraction_max 0.976
_diffrn_reflns_theta_full 67.679
_diffrn_reflns_theta_max 68.307
_diffrn_reflns_theta_min 4.002
_diffrn_source 'micro-focus sealed X-ray tube'
_diffrn_source_type 'PhotonJet (Cu) X-ray Source'
_exptl_absorpt_coefficient_mu 5.124
_exptl_absorpt_correction_T_max 1.00000
_exptl_absorpt_correction_T_min 0.14255
_exptl_absorpt_correction_type multi-scan
_exptl_absorpt_process_details
;
CrysAlisPro 1.171.40.53 (Rigaku Oxford Diffraction, 2019)
Empirical absorption correction using spherical harmonics,
 implemented in SCALE3 ABSPACK scaling algorithm.
;
_exptl_crystal_colour 'clear light white'
_exptl_crystal_colour_lustre clear
_exptl_crystal_colour_modifier light
_exptl_crystal_colour_primary white
_exptl_crystal_density_diffrn 1.580
_exptl_crystal_description prism
_exptl_crystal_F_000 3968
_exptl_crystal_size_max 0.15
_exptl_crystal_size_mid 0.1
_exptl_crystal_size_min 0.1
_refine_diff_density_max 0.309
_refine_diff_density_min -0.775
_refine_diff_density_rms 0.086
_refine_ls_extinction_method none
_refine_ls_goodness_of_fit_ref 1.058
_refine_ls_hydrogen_treatment constr
_refine_ls_matrix_type full
_refine_ls_number_parameters 579
_refine_ls_number_reflns 7479
_refine_ls_number_restraints 72
_refine_ls_restrained_S_all 1.057
_refine_ls_R_factor_all 0.0618
_refine_ls_R_factor_gt 0.0550
_refine_ls_shift/su_max 0.001
_refine_ls_shift/su_mean 0.000
_refine_ls_structure_factor_coef Fsqd
_refine_ls_weighting_details 'w=1/[\s^2^(Fo^2^)+(0.0745P)^2^+16.0457P] where P=(Fo^2^+2Fc^2^)/3'
_refine_ls_weighting_scheme calc
_refine_ls_wR_factor_gt 0.1427
_refine_ls_wR_factor_ref 0.1539
_reflns_Friedel_coverage 0.000
_reflns_number_gt 6598
_reflns_number_total 7479
_reflns_threshold_expression 'I > 2\s(I)'
_cod_data_source_file d5ce00044k2.cif
_cod_data_source_block f2-br
_cod_database_code 7249882
_shelx_shelxl_version_number 2018/3
_shelx_space_group_comment
;
The symmetry employed for this shelxl refinement is uniquely defined
by the following loop, which should always be used as a source of
symmetry information in preference to the above space-group names.
They are only intended as comments.
;
_shelx_estimated_absorpt_t_max 0.628
_shelx_estimated_absorpt_t_min 0.514
_reflns_odcompleteness_completeness 99.40
_reflns_odcompleteness_iscentric 1
_reflns_odcompleteness_theta 66.97
_olex2_refinement_description
;
1. Fixed Uiso
 At 1.2 times of:
  All C(H) groups, All C(H,H) groups
 At 1.5 times of:
  All C(H,H,H) groups
2. Rigid bond restraints
 C12A, C13A, C8A, C9A, C10A, C11A
 with sigma for 1-2 distances of 0.02 and sigma for 1-3 distances of 0.02
3. Uiso/Uaniso restraints and constraints
Uanis(C13) \\sim Ueq, Uanis(C12) \\sim Ueq, Uanis(C11) \\sim Ueq, Uanis(C10)
\\sim Ueq, Uanis(C9) \\sim Ueq, Uanis(C8) \\sim Ueq: with sigma of 0.01 and
sigma for terminal atoms of 0.02
Uanis(C12A) \\sim Ueq, Uanis(C13A) \\sim Ueq, Uanis(C11A) \\sim Ueq,
Uanis(C10A) \\sim Ueq: with sigma of 0.02 and sigma for terminal atoms of 0.04
4. Others
 Sof(Br2A)=Sof(Br1A)=Sof(Br3A)=Sof(Br4A)=Sof(C12A)=Sof(C11A)=Sof(H11A)=
 Sof(C10A)=Sof(H10A)=Sof(C9A)=Sof(C8A)=Sof(C13A)=Sof(H13A)=Sof(O1A\)=1-FVAR(1)
 Sof(Br1)=Sof(Br2)=Sof(Br3)=Sof(Br4)=Sof(C12)=Sof(C11)=Sof(H11)=Sof(C10)=
 Sof(H10)=Sof(C9)=Sof(C8)=Sof(C13)=Sof(H13)=Sof(O1)=FVAR(1)
5.a Secondary CH2 refined with riding coordinates:
 C14(H14A,H14B), C15(H15A,H15B), C18(H18A,H18B), C19(H19A,H19B), C35(H35A,
 H35B), C36(H36A,H36B), C39(H39A,H39B), C40(H40A,H40B)
5.b Aromatic/amide H refined with riding coordinates:
 C2(H2), C4(H4), C5(H5), C11(H11), C10(H10), C13(H13), C23(H23), C25(H25),
 C26(H26), C31(H31), C32(H32), C34(H34), C11A(H11A), C10A(H10A), C13A(H13A)
5.c Fitted hexagon refined as free rotating group:
 C12A(C11A,C10A,C9A,C8A,C13A)
5.d Idealised Me refined as rotating group:
 C17(H17A,H17B,H17C), C21(H21A,H21B,H21C), C38(H38A,H38B,H38C), C42(H42A,H42B,
 H42C)
;
_olex2_submission_special_instructions 'No special instructions were received'
_oxdiff_exptl_absorpt_empirical_details
;
Empirical correction (ABSPACK) includes:
- Absorption correction using spherical harmonics
- Frame scaling
;
_oxdiff_exptl_absorpt_empirical_full_max 4.551
_oxdiff_exptl_absorpt_empirical_full_min 0.565

loop_
_space_group_symop_operation_xyz
'x, y, z'
'-x, y, -z+1/2'
'x+1/2, y+1/2, z'
'-x+1/2, y+1/2, -z+1/2'
'-x, -y, -z'
'x, -y, z-1/2'
'-x+1/2, -y+1/2, -z'
'x+1/2, -y+1/2, z-1/2'

loop_
_atom_site_label
_atom_site_type_symbol
_atom_site_fract_x
_atom_site_fract_y
_atom_site_fract_z
_atom_site_U_iso_or_equiv
_atom_site_adp_type
_atom_site_occupancy
_atom_site_site_symmetry_order
_atom_site_calc_flag
_atom_site_refinement_flags_posn
_atom_site_refinement_flags_adp
_atom_site_refinement_flags_occupancy
_atom_site_disorder_assembly
_atom_site_disorder_group
Br1 Br 0.54749(11) 0.6649(2) 0.93874(9) 0.0770(6) Uani 0.556(10) 1 d . . P A 1
Br2 Br 0.19960(9) 0.3320(4) 0.78999(5) 0.0903(7) Uani 0.556(10) 1 d . . P A 5
Br3 Br 0.20434(15) 0.8996(4) 0.78491(9) 0.0977(7) Uani 0.556(10) 1 d . . P A 3
Br4 Br 0.0559(3) 0.5313(6) 1.04440(14) 0.0752(9) Uani 0.556(10) 1 d . . P A .
C1 C 0.41056(14) 0.5790(4) 0.87022(9) 0.0521(8) Uani 1 1 d . . . . .
C2 C 0.45289(13) 0.6468(4) 0.88801(10) 0.0527(7) Uani 1 1 d . . . . .
H2 H 0.459225 0.741759 0.882097 0.063 Uiso 1 1 calc R U . . .
C3 C 0.48587(15) 0.5706(4) 0.91490(12) 0.0644(9) Uani 1 1 d . . . . .
C4 C 0.47739(19) 0.4301(5) 0.92501(16) 0.0803(12) Uani 1 1 d . . . . .
H4 H 0.499557 0.382716 0.943968 0.096 Uiso 1 1 calc R U . . .
C5 C 0.4353(2) 0.3611(4) 0.90641(16) 0.0801(13) Uani 1 1 d . . . . .
H5 H 0.429465 0.265654 0.912139 0.096 Uiso 1 1 calc R U . . .
C6 C 0.40201(16) 0.4349(4) 0.87931(12) 0.0635(10) Uani 1 1 d . . . . .
C7 C 0.36795(13) 0.6404(4) 0.84124(10) 0.0540(8) Uani 1 1 d . . . . .
C12 C 0.2648(4) 0.3524(13) 0.8170(3) 0.053(2) Uani 0.556(10) 1 d . U P A 5
C11 C 0.2884(4) 0.2351(12) 0.8377(4) 0.066(3) Uani 0.556(10) 1 d . U P A 5
H11 H 0.272276 0.146988 0.836358 0.079 Uiso 0.556(10) 1 calc R U P A 5
C10 C 0.3341(4) 0.2467(11) 0.8597(4) 0.067(2) Uani 0.556(10) 1 d . U P A 5
H10 H 0.348682 0.169819 0.874258 0.080 Uiso 0.556(10) 1 calc R U P A 5
C9 C 0.3582(5) 0.3796(14) 0.8594(5) 0.054(2) Uani 0.556(10) 1 d . U P A 5
C8 C 0.3363(4) 0.4931(14) 0.8366(4) 0.044(2) Uani 0.556(10) 1 d . U P A 5
C13 C 0.2897(4) 0.4809(12) 0.8153(4) 0.057(2) Uani 0.556(10) 1 d . U P A 5
H13 H 0.275244 0.556890 0.800236 0.069 Uiso 0.556(10) 1 calc R U P A 5
C14 C 0.38605(14) 0.6921(5) 0.80115(10) 0.0608(9) Uani 1 1 d . . . . .
H14A H 0.357663 0.732095 0.784244 0.073 Uiso 1 1 calc R U . . .
H14B H 0.410290 0.768220 0.807172 0.073 Uiso 1 1 calc R U . . .
C15 C 0.40953(18) 0.5773(6) 0.77765(13) 0.0783(12) Uani 1 1 d . . . . .
H15A H 0.386058 0.499038 0.771990 0.094 Uiso 1 1 calc R U . . .
H15B H 0.439217 0.540108 0.793548 0.094 Uiso 1 1 calc R U . . .
C16 C 0.42368(18) 0.6382(7) 0.73831(14) 0.0796(14) Uani 1 1 d . . . . .
C17 C 0.4516(3) 0.5764(10) 0.67633(17) 0.139(3) Uani 1 1 d . . . . .
H17A H 0.423170 0.619168 0.660756 0.208 Uiso 1 1 calc R U . . .
H17B H 0.462215 0.494108 0.662379 0.208 Uiso 1 1 calc R U . . .
H17C H 0.478458 0.644455 0.680098 0.208 Uiso 1 1 calc R U . . .
C18 C 0.34313(13) 0.7708(4) 0.85952(10) 0.0583(8) Uani 1 1 d . . . . .
H18A H 0.368569 0.842066 0.867523 0.070 Uiso 1 1 calc R U . . .
H18B H 0.318946 0.813104 0.839118 0.070 Uiso 1 1 calc R U . . .
C19 C 0.31676(16) 0.7302(5) 0.89598(12) 0.0677(10) Uani 1 1 d . . . . .
H19A H 0.287242 0.674056 0.886903 0.081 Uiso 1 1 calc R U . . .
H19B H 0.339014 0.670566 0.913793 0.081 Uiso 1 1 calc R U . . .
C20 C 0.30139(14) 0.8557(5) 0.91907(11) 0.0610(9) Uani 1 1 d . . . . .
C21 C 0.2638(2) 0.9264(6) 0.97616(15) 0.0910(15) Uani 1 1 d . . . . .
H21A H 0.250231 1.006138 0.960403 0.136 Uiso 1 1 calc R U . . .
H21B H 0.293005 0.956313 0.993356 0.136 Uiso 1 1 calc R U . . .
H21C H 0.239106 0.891183 0.992320 0.136 Uiso 1 1 calc R U . . .
C22 C 0.13824(14) 0.7031(5) 0.87720(11) 0.0665(10) Uani 1 1 d . . . . .
C23 C 0.15597(15) 0.7205(6) 0.84007(12) 0.0794(13) Uani 1 1 d . . . . .
H23 H 0.154029 0.647689 0.821010 0.095 Uiso 1 1 calc R U . . .
C24 C 0.17711(17) 0.8551(8) 0.83291(16) 0.0908(17) Uani 1 1 d . . . . .
C25 C 0.17867(19) 0.9651(7) 0.8596(2) 0.101(2) Uani 1 1 d . . . . .
H25 H 0.192145 1.052672 0.853196 0.121 Uiso 1 1 calc R U . . .
C26 C 0.16042(17) 0.9475(6) 0.89599(15) 0.0797(12) Uani 1 1 d . . . . .
H26 H 0.161501 1.022104 0.914463 0.096 Uiso 1 1 calc R U . . .
C27 C 0.14037(14) 0.8162(4) 0.90455(11) 0.0606(9) Uani 1 1 d . . . . .
C28 C 0.11511(14) 0.5690(5) 0.89344(10) 0.0596(9) Uani 1 1 d . . . . .
C29 C 0.10590(12) 0.6238(4) 0.93516(10) 0.0522(8) Uani 1 1 d . . . . .
C30 C 0.12025(12) 0.7654(4) 0.94090(11) 0.0555(8) Uani 1 1 d . . . . .
C31 C 0.11533(15) 0.8349(4) 0.97726(12) 0.0635(9) Uani 1 1 d . . . . .
H31 H 0.125534 0.929382 0.981223 0.076 Uiso 1 1 calc R U . . .
C32 C 0.09503(14) 0.7606(5) 1.00717(11) 0.0622(9) Uani 1 1 d . . . . .
H32 H 0.090631 0.805589 1.031319 0.075 Uiso 1 1 calc R U . . .
C33 C 0.08147(13) 0.6212(4) 1.00114(10) 0.0577(8) Uani 1 1 d . . . . .
C34 C 0.08632(14) 0.5492(4) 0.96552(11) 0.0576(8) Uani 1 1 d . . . . .
H34 H 0.076735 0.453956 0.962148 0.069 Uiso 1 1 calc R U . . .
C35 C 0.06664(15) 0.5218(5) 0.86846(12) 0.0670(10) Uani 1 1 d . . . . .
H35A H 0.074632 0.487310 0.842610 0.080 Uiso 1 1 calc R U . . .
H35B H 0.052490 0.442548 0.882056 0.080 Uiso 1 1 calc R U . . .
C36 C 0.02746(18) 0.6382(6) 0.86130(19) 0.0922(15) Uani 1 1 d . . . . .
H36A H 0.019088 0.672590 0.887060 0.111 Uiso 1 1 calc R U . . .
H36B H 0.041346 0.717664 0.847616 0.111 Uiso 1 1 calc R U . . .
C37 C -0.01916(18) 0.5878(6) 0.83676(14) 0.0777(12) Uani 1 1 d . . . . .
C38 C -0.0740(4) 0.6252(10) 0.7760(2) 0.164(4) Uani 1 1 d . . . . .
H38A H -0.083966 0.705272 0.758996 0.245 Uiso 1 1 calc R U . . .
H38B H -0.101254 0.597725 0.790600 0.245 Uiso 1 1 calc R U . . .
H38C H -0.065236 0.546396 0.759818 0.245 Uiso 1 1 calc R U . . .
C39 C 0.15181(15) 0.4420(5) 0.89666(12) 0.0675(10) Uani 1 1 d . . . . .
H39A H 0.139553 0.369385 0.913768 0.081 Uiso 1 1 calc R U . . .
H39B H 0.152474 0.400719 0.870119 0.081 Uiso 1 1 calc R U . . .
C40 C 0.20536(16) 0.4829(5) 0.91372(14) 0.0739(11) Uani 1 1 d . . . . .
H40A H 0.222318 0.521546 0.892033 0.089 Uiso 1 1 calc R U . . .
H40B H 0.203637 0.558244 0.933436 0.089 Uiso 1 1 calc R U . . .
C41 C 0.23590(16) 0.3649(5) 0.93284(12) 0.0679(10) Uani 1 1 d . . . . .
C42 C 0.31748(18) 0.3029(6) 0.96307(17) 0.0909(14) Uani 1 1 d . . . . .
H42A H 0.313281 0.212716 0.949389 0.136 Uiso 1 1 calc R U . . .
H42B H 0.310711 0.291689 0.990456 0.136 Uiso 1 1 calc R U . . .
H42C H 0.351272 0.335788 0.962649 0.136 Uiso 1 1 calc R U . . .
O1 O 0.4166(5) 0.765(2) 0.7258(5) 0.096(4) Uani 0.556(10) 1 d . . P A 7
O2 O 0.43775(18) 0.5328(5) 0.71545(11) 0.1175(14) Uani 1 1 d . . . . .
O3 O 0.30999(16) 0.9768(4) 0.91255(13) 0.1033(12) Uani 1 1 d . . . . .
O4 O 0.27722(12) 0.8138(3) 0.94960(8) 0.0753(8) Uani 1 1 d . . . . .
O5 O 0.22099(14) 0.2488(4) 0.93921(15) 0.1051(12) Uani 1 1 d . . . . .
O6 O 0.28293(12) 0.4069(4) 0.94293(10) 0.0803(8) Uani 1 1 d . . . . .
O7 O -0.04380(17) 0.4910(5) 0.84464(15) 0.1298(18) Uani 1 1 d . . . . .
O8 O -0.03004(19) 0.6655(5) 0.80494(16) 0.1262(16) Uani 1 1 d . . . . .
Br2A Br 0.18989(17) 0.4060(12) 0.7786(3) 0.146(3) Uani 0.444(10) 1 d . . P A 6
Br1A Br 0.5378(2) 0.6468(6) 0.94269(17) 0.1259(17) Uani 0.444(10) 1 d . . P A 2
Br3A Br 0.20216(18) 0.8382(11) 0.7786(2) 0.131(2) Uani 0.444(10) 1 d . . P A 4
Br4A Br 0.0560(3) 0.5078(8) 1.04265(17) 0.0822(13) Uani 0.444(10) 1 d . . P A 4
C12A C 0.2539(4) 0.4108(14) 0.8079(4) 0.078(4) Uani 0.444(10) 1 d G U P A 6
C11A C 0.2724(5) 0.2882(12) 0.8279(4) 0.073(5) Uani 0.444(10) 1 d G U P A 6
H11A H 0.253538 0.204674 0.826206 0.087 Uiso 0.444(10) 1 calc R U P A 6
C10A C 0.3192(5) 0.2906(11) 0.8505(4) 0.087(4) Uani 0.444(10) 1 d G U P A 6
H10A H 0.331661 0.208538 0.863919 0.104 Uiso 0.444(10) 1 calc R U P A 6
C9A C 0.3475(4) 0.4155(13) 0.8531(4) 0.064(5) Uani 0.444(10) 1 d G U P A 6
C8A C 0.3289(4) 0.5381(11) 0.8331(5) 0.051(4) Uani 0.444(10) 1 d G U P A 6
C13A C 0.2821(4) 0.5357(12) 0.8106(4) 0.065(4) Uani 0.444(10) 1 d G U P A 6
H13A H 0.269702 0.617759 0.797172 0.078 Uiso 0.444(10) 1 calc R U P A 6
O1A\ O 0.4369(10) 0.743(3) 0.7342(7) 0.165(10) Uani 0.444(10) 1 d . . P A 8

loop_
_atom_site_aniso_label
_atom_site_aniso_U_11
_atom_site_aniso_U_22
_atom_site_aniso_U_33
_atom_site_aniso_U_23
_atom_site_aniso_U_13
_atom_site_aniso_U_12
Br1 0.0615(8) 0.0608(8) 0.1014(10) -0.0066(6) -0.0210(6) -0.0056(5)
Br2 0.0657(8) 0.1422(16) 0.0638(7) -0.0296(9) 0.0112(5) -0.0433(9)
Br3 0.1013(10) 0.1380(18) 0.0612(7) 0.0273(11) 0.0406(6) -0.0102(12)
Br4 0.0902(13) 0.0900(15) 0.0502(12) -0.0034(11) 0.0286(10) 0.0001(10)
C1 0.067(2) 0.0534(18) 0.0395(15) -0.0046(14) 0.0200(14) -0.0063(16)
C2 0.0598(19) 0.0514(17) 0.0480(17) -0.0020(14) 0.0104(14) 0.0009(15)
C3 0.069(2) 0.062(2) 0.062(2) -0.0045(18) 0.0097(18) 0.0055(18)
C4 0.091(3) 0.069(3) 0.081(3) 0.012(2) 0.011(2) 0.014(2)
C5 0.106(3) 0.049(2) 0.091(3) 0.009(2) 0.036(3) 0.005(2)
C6 0.084(3) 0.056(2) 0.055(2) -0.0079(17) 0.0272(19) -0.0154(19)
C7 0.0536(17) 0.073(2) 0.0365(15) -0.0076(15) 0.0114(13) -0.0170(16)
C12 0.052(4) 0.070(6) 0.037(4) -0.009(4) 0.008(3) -0.012(4)
C11 0.062(5) 0.069(5) 0.070(5) -0.008(4) 0.017(4) -0.022(4)
C10 0.072(4) 0.054(5) 0.076(5) 0.006(4) 0.014(4) -0.016(4)
C9 0.064(4) 0.048(5) 0.053(4) -0.003(4) 0.022(3) -0.005(4)
C8 0.051(3) 0.039(6) 0.044(4) -0.011(4) 0.015(3) -0.010(4)
C13 0.058(4) 0.072(5) 0.044(3) -0.014(4) 0.013(3) -0.006(4)
C14 0.0568(19) 0.091(3) 0.0358(16) -0.0010(17) 0.0119(14) -0.0095(18)
C15 0.083(3) 0.103(3) 0.054(2) -0.015(2) 0.027(2) -0.018(2)
C16 0.062(2) 0.127(4) 0.054(2) -0.015(3) 0.0225(19) -0.020(3)
C17 0.137(5) 0.228(8) 0.061(3) -0.007(4) 0.055(3) -0.008(6)
C18 0.0529(18) 0.079(2) 0.0433(17) -0.0002(16) 0.0096(14) -0.0045(17)
C19 0.075(2) 0.083(3) 0.0488(19) -0.0086(19) 0.0241(18) -0.004(2)
C20 0.0543(19) 0.078(3) 0.0510(19) 0.0010(18) 0.0101(15) 0.0055(18)
C21 0.107(4) 0.104(3) 0.068(3) -0.002(3) 0.036(3) 0.032(3)
C22 0.0536(18) 0.099(3) 0.0492(19) 0.018(2) 0.0173(15) -0.0041(19)
C23 0.063(2) 0.129(4) 0.048(2) 0.019(2) 0.0165(17) -0.002(2)
C24 0.058(2) 0.151(5) 0.066(3) 0.044(3) 0.018(2) 0.004(3)
C25 0.069(3) 0.124(5) 0.112(5) 0.060(4) 0.024(3) -0.010(3)
C26 0.071(2) 0.089(3) 0.079(3) 0.025(2) 0.008(2) -0.015(2)
C27 0.0545(18) 0.075(2) 0.0525(19) 0.0126(18) 0.0090(15) -0.0068(17)
C28 0.0608(19) 0.079(2) 0.0411(16) -0.0011(17) 0.0169(14) -0.0087(18)
C29 0.0507(17) 0.070(2) 0.0375(15) -0.0001(14) 0.0110(13) -0.0068(15)
C30 0.0490(17) 0.068(2) 0.0501(18) 0.0073(16) 0.0074(14) -0.0052(16)
C31 0.065(2) 0.065(2) 0.059(2) -0.0050(17) 0.0049(17) -0.0042(18)
C32 0.064(2) 0.078(2) 0.0452(18) -0.0075(17) 0.0105(15) 0.0013(18)
C33 0.0537(18) 0.078(2) 0.0426(17) 0.0019(16) 0.0116(14) 0.0010(17)
C34 0.0607(19) 0.062(2) 0.0519(19) 0.0007(16) 0.0161(15) -0.0081(16)
C35 0.069(2) 0.084(3) 0.0500(19) -0.0057(18) 0.0116(17) -0.009(2)
C36 0.070(3) 0.087(3) 0.117(4) -0.019(3) 0.000(3) -0.012(2)
C37 0.075(3) 0.086(3) 0.069(3) 0.009(2) -0.002(2) -0.012(2)
C38 0.200(9) 0.161(7) 0.108(5) 0.014(5) -0.079(6) -0.024(6)
C39 0.070(2) 0.082(3) 0.053(2) -0.0118(19) 0.0205(17) -0.003(2)
C40 0.069(2) 0.088(3) 0.066(2) 0.003(2) 0.0180(19) -0.003(2)
C41 0.068(2) 0.084(3) 0.056(2) -0.007(2) 0.0231(18) 0.000(2)
C42 0.073(3) 0.111(4) 0.089(3) -0.007(3) 0.009(2) 0.015(3)
O1 0.090(5) 0.128(8) 0.077(6) 0.032(5) 0.043(4) 0.017(5)
O2 0.142(3) 0.156(4) 0.063(2) -0.026(2) 0.050(2) -0.011(3)
O3 0.128(3) 0.087(2) 0.107(3) -0.009(2) 0.064(3) 0.002(2)
O4 0.0847(18) 0.093(2) 0.0524(14) 0.0006(14) 0.0259(14) 0.0151(16)
O5 0.083(2) 0.092(2) 0.139(3) 0.017(2) 0.005(2) -0.002(2)
O6 0.0695(17) 0.092(2) 0.081(2) -0.0038(17) 0.0144(15) 0.0030(16)
O7 0.116(3) 0.149(4) 0.115(3) 0.037(3) -0.027(3) -0.067(3)
O8 0.134(4) 0.113(3) 0.124(4) 0.029(3) -0.015(3) -0.030(3)
Br2A 0.0814(15) 0.227(6) 0.138(4) -0.125(4) 0.0459(19) -0.067(2)
Br1A 0.085(2) 0.140(3) 0.141(2) 0.0278(19) -0.0383(16) 0.0160(17)
Br3A 0.0899(13) 0.203(5) 0.106(3) 0.096(3) 0.0414(17) 0.009(2)
Br4A 0.0919(17) 0.103(3) 0.057(2) 0.036(2) 0.0298(18) 0.0012(18)
C12A 0.080(8) 0.096(9) 0.063(7) -0.031(7) 0.035(6) -0.026(7)
C11A 0.086(10) 0.067(9) 0.069(11) -0.019(7) 0.030(8) -0.024(8)
C10A 0.134(12) 0.062(8) 0.069(8) -0.007(6) 0.036(7) -0.034(8)
C9A 0.094(11) 0.037(8) 0.068(11) -0.013(7) 0.038(8) -0.014(8)
C8A 0.075(7) 0.041(7) 0.042(5) -0.013(5) 0.027(5) -0.008(5)
C13A 0.056(6) 0.084(8) 0.058(7) -0.040(6) 0.023(5) -0.025(6)
O1A\ 0.24(3) 0.17(2) 0.101(14) -0.033(13) 0.105(17) -0.08(2)

loop_
_atom_type_symbol
_atom_type_description
_atom_type_scat_dispersion_real
_atom_type_scat_dispersion_imag
_atom_type_scat_source
C C 0.0181 0.0091 'International Tables Vol C Tables 4.2.6.8 and 6.1.1.4'
H H 0.0000 0.0000 'International Tables Vol C Tables 4.2.6.8 and 6.1.1.4'
Br Br -0.6763 1.2805 'International Tables Vol C Tables 4.2.6.8 and 6.1.1.4'
O O 0.0492 0.0322 'International Tables Vol C Tables 4.2.6.8 and 6.1.1.4'

loop_
_geom_angle_atom_site_label_1
_geom_angle_atom_site_label_2
_geom_angle_atom_site_label_3
_geom_angle
_geom_angle_site_symmetry_1
_geom_angle_site_symmetry_3
_geom_angle_publ_flag
C2 C1 C6 119.7(4) . . ?
C2 C1 C7 128.6(3) . . ?
C6 C1 C7 111.7(3) . . ?
C1 C2 H2 120.7 . . ?
C1 C2 C3 118.6(3) . . ?
C3 C2 H2 120.7 . . ?
C2 C3 Br1 118.6(3) . . ?
C2 C3 Br1A 123.4(4) . . ?
C4 C3 Br1 118.9(4) . . ?
C4 C3 C2 122.5(4) . . ?
C4 C3 Br1A 113.8(4) . . ?
C3 C4 H4 120.6 . . ?
C3 C4 C5 118.8(4) . . ?
C5 C4 H4 120.6 . . ?
C4 C5 H5 120.2 . . ?
C6 C5 C4 119.7(4) . . ?
C6 C5 H5 120.2 . . ?
C1 C6 C9A 98.6(5) . . ?
C5 C6 C1 120.7(4) . . ?
C5 C6 C9 125.4(7) . . ?
C5 C6 C9A 140.5(6) . . ?
C9 C6 C1 113.9(7) . . ?
C1 C7 C8 95.0(5) . . ?
C1 C7 C14 112.2(3) . . ?
C1 C7 C18 111.8(3) . . ?
C14 C7 C8 113.3(5) . . ?
C18 C7 C8 117.5(5) . . ?
C18 C7 C14 106.7(3) . . ?
C8A C7 C1 110.5(6) . . ?
C8A C7 C14 110.0(7) . . ?
C8A C7 C18 105.2(6) . . ?
C11 C12 Br2 119.8(9) . . ?
C13 C12 Br2 119.7(8) . . ?
C13 C12 C11 120.4(9) . . ?
C12 C11 H11 119.0 . . ?
C10 C11 C12 122.0(10) . . ?
C10 C11 H11 119.0 . . ?
C11 C10 H10 121.4 . . ?
C11 C10 C9 117.2(10) . . ?
C9 C10 H10 121.4 . . ?
C6 C9 C10 134.1(11) . . ?
C6 C9 C8 105.1(9) . . ?
C8 C9 C10 120.7(10) . . ?
C9 C8 C7 114.3(8) . . ?
C13 C8 C7 124.0(10) . . ?
C13 C8 C9 121.5(9) . . ?
C12 C13 H13 121.0 . . ?
C8 C13 C12 118.0(10) . . ?
C8 C13 H13 121.0 . . ?
C7 C14 H14A 108.6 . . ?
C7 C14 H14B 108.6 . . ?
H14A C14 H14B 107.6 . . ?
C15 C14 C7 114.8(4) . . ?
C15 C14 H14A 108.6 . . ?
C15 C14 H14B 108.6 . . ?
C14 C15 H15A 109.6 . . ?
C14 C15 H15B 109.6 . . ?
C14 C15 C16 110.2(4) . . ?
H15A C15 H15B 108.1 . . ?
C16 C15 H15A 109.6 . . ?
C16 C15 H15B 109.6 . . ?
O1 C16 C15 126.5(8) . . ?
O1 C16 O2 123.1(9) . . ?
O2 C16 C15 109.6(5) . . ?
O1A\ C16 C15 125.5(13) . . ?
O1A\ C16 O2 119.4(13) . . ?
H17A C17 H17B 109.5 . . ?
H17A C17 H17C 109.5 . . ?
H17B C17 H17C 109.5 . . ?
O2 C17 H17A 109.5 . . ?
O2 C17 H17B 109.5 . . ?
O2 C17 H17C 109.5 . . ?
C7 C18 H18A 109.1 . . ?
C7 C18 H18B 109.1 . . ?
H18A C18 H18B 107.9 . . ?
C19 C18 C7 112.4(3) . . ?
C19 C18 H18A 109.1 . . ?
C19 C18 H18B 109.1 . . ?
C18 C19 H19A 108.8 . . ?
C18 C19 H19B 108.8 . . ?
H19A C19 H19B 107.7 . . ?
C20 C19 C18 113.6(4) . . ?
C20 C19 H19A 108.8 . . ?
C20 C19 H19B 108.8 . . ?
O3 C20 C19 126.0(4) . . ?
O3 C20 O4 123.2(4) . . ?
O4 C20 C19 110.8(4) . . ?
H21A C21 H21B 109.5 . . ?
H21A C21 H21C 109.5 . . ?
H21B C21 H21C 109.5 . . ?
O4 C21 H21A 109.5 . . ?
O4 C21 H21B 109.5 . . ?
O4 C21 H21C 109.5 . . ?
C23 C22 C27 120.3(4) . . ?
C23 C22 C28 127.6(4) . . ?
C27 C22 C28 112.1(3) . . ?
C22 C23 H23 121.9 . . ?
C22 C23 C24 116.2(5) . . ?
C24 C23 H23 121.9 . . ?
C23 C24 Br3 123.0(5) . . ?
C23 C24 Br3A 105.4(5) . . ?
C25 C24 Br3 114.0(4) . . ?
C25 C24 C23 123.1(4) . . ?
C25 C24 Br3A 131.5(5) . . ?
C24 C25 H25 119.9 . . ?
C24 C25 C26 120.2(5) . . ?
C26 C25 H25 119.9 . . ?
C25 C26 H26 120.7 . . ?
C25 C26 C27 118.5(6) . . ?
C27 C26 H26 120.7 . . ?
C22 C27 C30 107.9(3) . . ?
C26 C27 C22 121.6(4) . . ?
C26 C27 C30 130.5(4) . . ?
C22 C28 C29 99.5(3) . . ?
C22 C28 C35 113.5(3) . . ?
C22 C28 C39 112.0(3) . . ?
C29 C28 C39 111.3(3) . . ?
C35 C28 C29 112.1(3) . . ?
C35 C28 C39 108.3(3) . . ?
C30 C29 C28 111.9(3) . . ?
C34 C29 C28 127.9(3) . . ?
C34 C29 C30 120.2(3) . . ?
C29 C30 C27 108.5(3) . . ?
C29 C30 C31 120.8(3) . . ?
C31 C30 C27 130.7(4) . . ?
C30 C31 H31 120.6 . . ?
C32 C31 C30 118.8(4) . . ?
C32 C31 H31 120.6 . . ?
C31 C32 H32 120.1 . . ?
C33 C32 C31 119.7(3) . . ?
C33 C32 H32 120.1 . . ?
Br4 C33 Br4A 6.6(4) . . ?
C32 C33 Br4 115.6(3) . . ?
C32 C33 C34 122.8(3) . . ?
C32 C33 Br4A 122.0(4) . . ?
C34 C33 Br4 121.7(3) . . ?
C34 C33 Br4A 115.2(4) . . ?
C29 C34 C33 117.8(4) . . ?
C29 C34 H34 121.1 . . ?
C33 C34 H34 121.1 . . ?
C28 C35 H35A 108.7 . . ?
C28 C35 H35B 108.7 . . ?
H35A C35 H35B 107.6 . . ?
C36 C35 C28 114.3(4) . . ?
C36 C35 H35A 108.7 . . ?
C36 C35 H35B 108.7 . . ?
C35 C36 H36A 109.1 . . ?
C35 C36 H36B 109.1 . . ?
H36A C36 H36B 107.8 . . ?
C37 C36 C35 112.6(4) . . ?
C37 C36 H36A 109.1 . . ?
C37 C36 H36B 109.1 . . ?
O7 C37 C36 125.6(5) . . ?
O7 C37 O8 122.7(5) . . ?
O8 C37 C36 111.7(5) . . ?
H38A C38 H38B 109.5 . . ?
H38A C38 H38C 109.5 . . ?
H38B C38 H38C 109.5 . . ?
O8 C38 H38A 109.5 . . ?
O8 C38 H38B 109.5 . . ?
O8 C38 H38C 109.5 . . ?
C28 C39 H39A 108.9 . . ?
C28 C39 H39B 108.9 . . ?
H39A C39 H39B 107.7 . . ?
C40 C39 C28 113.6(4) . . ?
C40 C39 H39A 108.9 . . ?
C40 C39 H39B 108.9 . . ?
C39 C40 H40A 108.5 . . ?
C39 C40 H40B 108.5 . . ?
H40A C40 H40B 107.5 . . ?
C41 C40 C39 115.2(4) . . ?
C41 C40 H40A 108.5 . . ?
C41 C40 H40B 108.5 . . ?
O5 C41 C40 125.5(4) . . ?
O5 C41 O6 123.8(5) . . ?
O6 C41 C40 110.7(4) . . ?
H42A C42 H42B 109.5 . . ?
H42A C42 H42C 109.5 . . ?
H42B C42 H42C 109.5 . . ?
O6 C42 H42A 109.5 . . ?
O6 C42 H42B 109.5 . . ?
O6 C42 H42C 109.5 . . ?
C16 O2 C17 115.4(6) . . ?
C20 O4 C21 115.8(4) . . ?
C41 O6 C42 117.2(4) . . ?
C37 O8 C38 118.6(5) . . ?
C11A C12A Br2A 119.1(7) . . ?
C11A C12A C13A 120.0 . . ?
C13A C12A Br2A 120.8(7) . . ?
C12A C11A H11A 120.0 . . ?
C10A C11A C12A 120.0 . . ?
C10A C11A H11A 120.0 . . ?
C11A C10A H10A 120.0 . . ?
C11A C10A C9A 120.0 . . ?
C9A C10A H10A 120.0 . . ?
C10A C9A C6 125.3(7) . . ?
C10A C9A C8A 120.0 . . ?
C8A C9A C6 114.7(7) . . ?
C9A C8A C7 104.4(8) . . ?
C13A C8A C7 135.6(8) . . ?
C13A C8A C9A 120.0 . . ?
C12A C13A H13A 120.0 . . ?
C8A C13A C12A 120.0 . . ?
C8A C13A H13A 120.0 . . ?

loop_
_geom_bond_atom_site_label_1
_geom_bond_atom_site_label_2
_geom_bond_distance
_geom_bond_site_symmetry_2
_geom_bond_publ_flag
Br1 C3 1.962(5) . ?
Br2 C12 1.886(10) . ?
Br3 C24 1.886(5) . ?
Br4 C33 1.872(6) . ?
C1 C2 1.376(5) . ?
C1 C6 1.406(5) . ?
C1 C7 1.524(5) . ?
C2 H2 0.9300 . ?
C2 C3 1.384(5) . ?
C3 C4 1.382(6) . ?
C3 Br1A 1.737(7) . ?
C4 H4 0.9300 . ?
C4 C5 1.385(7) . ?
C5 H5 0.9300 . ?
C5 C6 1.381(7) . ?
C6 C9 1.383(13) . ?
C6 C9A 1.627(11) . ?
C7 C8 1.617(11) . ?
C7 C14 1.555(4) . ?
C7 C18 1.549(5) . ?
C7 C8A 1.422(8) . ?
C12 C11 1.408(14) . ?
C12 C13 1.379(14) . ?
C11 H11 0.9300 . ?
C11 C10 1.358(14) . ?
C10 H10 0.9300 . ?
C10 C9 1.403(13) . ?
C9 C8 1.396(14) . ?
C8 C13 1.371(12) . ?
C13 H13 0.9300 . ?
C14 H14A 0.9700 . ?
C14 H14B 0.9700 . ?
C14 C15 1.511(6) . ?
C15 H15A 0.9700 . ?
C15 H15B 0.9700 . ?
C15 C16 1.522(6) . ?
C16 O1 1.26(2) . ?
C16 O2 1.329(7) . ?
C16 O1A\ 1.06(3) . ?
C17 H17A 0.9600 . ?
C17 H17B 0.9600 . ?
C17 H17C 0.9600 . ?
C17 O2 1.459(6) . ?
C18 H18A 0.9700 . ?
C18 H18B 0.9700 . ?
C18 C19 1.527(5) . ?
C19 H19A 0.9700 . ?
C19 H19B 0.9700 . ?
C19 C20 1.489(6) . ?
C20 O3 1.181(5) . ?
C20 O4 1.331(5) . ?
C21 H21A 0.9600 . ?
C21 H21B 0.9600 . ?
C21 H21C 0.9600 . ?
C21 O4 1.450(5) . ?
C22 C23 1.390(5) . ?
C22 C27 1.395(6) . ?
C22 C28 1.526(6) . ?
C23 H23 0.9300 . ?
C23 C24 1.412(8) . ?
C24 C25 1.359(9) . ?
C24 Br3A 2.016(8) . ?
C25 H25 0.9300 . ?
C25 C26 1.374(8) . ?
C26 H26 0.9300 . ?
C26 C27 1.384(6) . ?
C27 C30 1.466(5) . ?
C28 C29 1.533(5) . ?
C28 C35 1.528(5) . ?
C28 C39 1.539(6) . ?
C29 C30 1.386(5) . ?
C29 C34 1.385(5) . ?
C30 C31 1.398(5) . ?
C31 H31 0.9300 . ?
C31 C32 1.381(6) . ?
C32 H32 0.9300 . ?
C32 C33 1.362(6) . ?
C33 C34 1.388(5) . ?
C33 Br4A 1.934(7) . ?
C34 H34 0.9300 . ?
C35 H35A 0.9700 . ?
C35 H35B 0.9700 . ?
C35 C36 1.513(7) . ?
C36 H36A 0.9700 . ?
C36 H36B 0.9700 . ?
C36 C37 1.492(7) . ?
C37 O7 1.170(6) . ?
C37 O8 1.294(6) . ?
C38 H38A 0.9600 . ?
C38 H38B 0.9600 . ?
C38 H38C 0.9600 . ?
C38 O8 1.486(8) . ?
C39 H39A 0.9700 . ?
C39 H39B 0.9700 . ?
C39 C40 1.533(6) . ?
C40 H40A 0.9700 . ?
C40 H40B 0.9700 . ?
C40 C41 1.475(6) . ?
C41 O5 1.185(6) . ?
C41 O6 1.329(5) . ?
C42 H42A 0.9600 . ?
C42 H42B 0.9600 . ?
C42 H42C 0.9600 . ?
C42 O6 1.454(6) . ?
Br2A C12A 1.879(9) . ?
C12A C11A 1.3900 . ?
C12A C13A 1.3900 . ?
C11A H11A 0.9300 . ?
C11A C10A 1.3900 . ?
C10A H10A 0.9300 . ?
C10A C9A 1.3900 . ?
C9A C8A 1.3900 . ?
C8A C13A 1.3900 . ?
C13A H13A 0.9300 . ?

loop_
_geom_torsion_atom_site_label_1
_geom_torsion_atom_site_label_2
_geom_torsion_atom_site_label_3
_geom_torsion_atom_site_label_4
_geom_torsion
_geom_torsion_site_symmetry_1
_geom_torsion_site_symmetry_2
_geom_torsion_site_symmetry_3
_geom_torsion_site_symmetry_4
_geom_torsion_publ_flag
Br1 C3 C4 C5 -176.4(4) . . . . ?
Br2 C12 C11 C10 -176.0(9) . . . . ?
Br2 C12 C13 C8 177.7(8) . . . . ?
Br3 C24 C25 C26 -179.6(4) . . . . ?
Br4 C33 C34 C29 -179.6(4) . . . . ?
C1 C2 C3 Br1 177.7(3) . . . . ?
C1 C2 C3 C4 -1.1(6) . . . . ?
C1 C2 C3 Br1A -174.3(4) . . . . ?
C1 C6 C9 C10 -177.9(12) . . . . ?
C1 C6 C9 C8 -1.2(10) . . . . ?
C1 C6 C9A C10A -179.7(7) . . . . ?
C1 C6 C9A C8A -1.3(7) . . . . ?
C1 C7 C8 C9 0.8(8) . . . . ?
C1 C7 C8 C13 175.1(8) . . . . ?
C1 C7 C14 C15 59.7(4) . . . . ?
C1 C7 C18 C19 -65.3(4) . . . . ?
C1 C7 C8A C9A -4.5(7) . . . . ?
C1 C7 C8A C13A 178.2(9) . . . . ?
C2 C1 C6 C5 1.0(5) . . . . ?
C2 C1 C6 C9 -179.9(8) . . . . ?
C2 C1 C6 C9A 176.7(6) . . . . ?
C2 C1 C7 C8 -179.6(5) . . . . ?
C2 C1 C7 C14 62.7(5) . . . . ?
C2 C1 C7 C18 -57.2(4) . . . . ?
C2 C1 C7 C8A -174.1(7) . . . . ?
C2 C3 C4 C5 2.5(7) . . . . ?
C3 C4 C5 C6 -2.1(7) . . . . ?
C4 C5 C6 C1 0.4(6) . . . . ?
C4 C5 C6 C9 -178.7(9) . . . . ?
C4 C5 C6 C9A -173.0(10) . . . . ?
C5 C6 C9 C10 1.2(19) . . . . ?
C5 C6 C9 C8 177.9(6) . . . . ?
C5 C6 C9A C10A -5.5(15) . . . . ?
C5 C6 C9A C8A 172.9(7) . . . . ?
C6 C1 C2 C3 -0.6(5) . . . . ?
C6 C1 C7 C8 -1.4(5) . . . . ?
C6 C1 C7 C14 -119.2(3) . . . . ?
C6 C1 C7 C18 120.9(3) . . . . ?
C6 C1 C7 C8A 4.0(7) . . . . ?
C6 C9 C8 C7 0.2(11) . . . . ?
C6 C9 C8 C13 -174.3(10) . . . . ?
C6 C9A C8A C7 3.6(8) . . . . ?
C6 C9A C8A C13A -178.5(11) . . . . ?
C7 C1 C2 C3 177.4(3) . . . . ?
C7 C1 C6 C5 -177.3(3) . . . . ?
C7 C1 C6 C9 1.8(8) . . . . ?
C7 C1 C6 C9A -1.6(6) . . . . ?
C7 C8 C13 C12 -173.9(11) . . . . ?
C7 C14 C15 C16 177.5(3) . . . . ?
C7 C18 C19 C20 168.5(3) . . . . ?
C7 C8A C13A C12A 177.1(15) . . . . ?
C12 C11 C10 C9 -3.1(17) . . . . ?
C11 C12 C13 C8 -4.4(15) . . . . ?
C11 C10 C9 C6 174.9(15) . . . . ?
C11 C10 C9 C8 -1.4(14) . . . . ?
C10 C9 C8 C7 177.4(10) . . . . ?
C10 C9 C8 C13 2.9(14) . . . . ?
C9 C8 C13 C12 0.0(12) . . . . ?
C8 C7 C14 C15 -46.5(6) . . . . ?
C8 C7 C18 C19 43.1(7) . . . . ?
C13 C12 C11 C10 6.1(19) . . . . ?
C14 C7 C8 C9 117.6(8) . . . . ?
C14 C7 C8 C13 -68.0(9) . . . . ?
C14 C7 C18 C19 171.6(3) . . . . ?
C14 C7 C8A C9A 120.0(6) . . . . ?
C14 C7 C8A C13A -57.4(13) . . . . ?
C14 C15 C16 O1 -1.3(12) . . . . ?
C14 C15 C16 O2 -171.4(4) . . . . ?
C14 C15 C16 O1A\ 35(2) . . . . ?
C15 C16 O2 C17 179.0(5) . . . . ?
C18 C7 C8 C9 -117.1(8) . . . . ?
C18 C7 C8 C13 57.3(10) . . . . ?
C18 C7 C14 C15 -177.4(3) . . . . ?
C18 C7 C8A C9A -125.3(5) . . . . ?
C18 C7 C8A C13A 57.3(12) . . . . ?
C18 C19 C20 O3 -3.8(7) . . . . ?
C18 C19 C20 O4 177.9(3) . . . . ?
C19 C20 O4 C21 175.4(4) . . . . ?
C22 C23 C24 Br3 178.9(4) . . . . ?
C22 C23 C24 C25 -2.6(7) . . . . ?
C22 C23 C24 Br3A 176.7(3) . . . . ?
C22 C27 C30 C29 -0.5(4) . . . . ?
C22 C27 C30 C31 178.1(4) . . . . ?
C22 C28 C29 C30 1.3(4) . . . . ?
C22 C28 C29 C34 -178.1(4) . . . . ?
C22 C28 C35 C36 -52.7(5) . . . . ?
C22 C28 C39 C40 42.7(4) . . . . ?
C23 C22 C27 C26 -0.7(6) . . . . ?
C23 C22 C27 C30 -178.8(4) . . . . ?
C23 C22 C28 C29 178.5(4) . . . . ?
C23 C22 C28 C35 -62.2(5) . . . . ?
C23 C22 C28 C39 60.8(5) . . . . ?
C23 C24 C25 C26 1.8(8) . . . . ?
C24 C25 C26 C27 -0.3(8) . . . . ?
C25 C26 C27 C22 -0.2(7) . . . . ?
C25 C26 C27 C30 177.4(4) . . . . ?
C26 C27 C30 C29 -178.3(4) . . . . ?
C26 C27 C30 C31 0.3(7) . . . . ?
C27 C22 C23 C24 2.0(6) . . . . ?
C27 C22 C28 C29 -1.6(4) . . . . ?
C27 C22 C28 C35 117.7(4) . . . . ?
C27 C22 C28 C39 -119.3(4) . . . . ?
C27 C30 C31 C32 -179.6(4) . . . . ?
C28 C22 C23 C24 -178.1(4) . . . . ?
C28 C22 C27 C26 179.4(4) . . . . ?
C28 C22 C27 C30 1.4(4) . . . . ?
C28 C29 C30 C27 -0.6(4) . . . . ?
C28 C29 C30 C31 -179.4(3) . . . . ?
C28 C29 C34 C33 179.8(3) . . . . ?
C28 C35 C36 C37 179.9(4) . . . . ?
C28 C39 C40 C41 155.8(3) . . . . ?
C29 C28 C35 C36 59.1(5) . . . . ?
C29 C28 C39 C40 -67.7(4) . . . . ?
C29 C30 C31 C32 -1.2(6) . . . . ?
C30 C29 C34 C33 0.4(5) . . . . ?
C30 C31 C32 C33 1.6(6) . . . . ?
C31 C32 C33 Br4 178.6(4) . . . . ?
C31 C32 C33 C34 -1.1(6) . . . . ?
C31 C32 C33 Br4A 176.8(4) . . . . ?
C32 C33 C34 C29 0.1(6) . . . . ?
C34 C29 C30 C27 178.9(3) . . . . ?
C34 C29 C30 C31 0.1(5) . . . . ?
C35 C28 C29 C30 -119.0(4) . . . . ?
C35 C28 C29 C34 61.6(5) . . . . ?
C35 C28 C39 C40 168.6(3) . . . . ?
C35 C36 C37 O7 56.5(8) . . . . ?
C35 C36 C37 O8 -123.9(6) . . . . ?
C36 C37 O8 C38 176.9(7) . . . . ?
C39 C28 C29 C30 119.5(4) . . . . ?
C39 C28 C29 C34 -59.9(5) . . . . ?
C39 C28 C35 C36 -177.7(4) . . . . ?
C39 C40 C41 O5 -7.6(7) . . . . ?
C39 C40 C41 O6 173.6(3) . . . . ?
C40 C41 O6 C42 178.5(4) . . . . ?
O1 C16 O2 C17 8.5(12) . . . . ?
O3 C20 O4 C21 -2.9(6) . . . . ?
O5 C41 O6 C42 -0.2(6) . . . . ?
O7 C37 O8 C38 -3.6(11) . . . . ?
Br2A C12A C11A C10A -178.6(8) . . . . ?
Br2A C12A C13A C8A 178.6(8) . . . . ?
Br1A C3 C4 C5 176.3(4) . . . . ?
Br3A C24 C25 C26 -177.3(4) . . . . ?
Br4A C33 C34 C29 -177.9(4) . . . . ?
C12A C11A C10A C9A 0.0 . . . . ?
C11A C12A C13A C8A 0.0 . . . . ?
C11A C10A C9A C6 178.3(12) . . . . ?
C11A C10A C9A C8A 0.0 . . . . ?
C10A C9A C8A C7 -177.9(11) . . . . ?
C10A C9A C8A C13A 0.0 . . . . ?
C9A C8A C13A C12A 0.0 . . . . ?
C8A C7 C14 C15 -63.7(7) . . . . ?
C8A C7 C18 C19 54.7(7) . . . . ?
C13A C12A C11A C10A 0.0 . . . . ?
O1A\ C16 O2 C17 -26(2) . . . . ?
